data_2204618
loop_
_publ_author_name
'Beckmann, Jens'
'Dakternieks, Dainis'
'Duthie, Andrew'
'Mitchell, Cassandra'

_publ_section_title
;A dimeric tellurastannoxane carbonate cluster,
 tetra-<i>tert</i>-butyl-di-\m~3~-carbonato-tetrakis[4-(<i>N</i>,<i>N</i>-dimethylamino)phenyl]di-\m-oxo-ditelluriumditin
 chloroform tetrasolvate
;
_journal_issue 12
_journal_name_full 'Acta Crystallographica Section E'
_journal_page_first m1978
_journal_page_last m1979
_journal_paper_doi 10.1107/S1600536804028120
_journal_volume 60
_journal_year 2004
_chemical_formula_iupac '[Sn2 Te2 (C4 H9)4 (C O3)2 O2 (C8 H10 N)4] , 4C H Cl3'
_chemical_formula_moiety 'C50 H76 N4 O8 Sn2 Te2 , 4C H Cl3'
_chemical_formula_sum 'C54 H80 Cl12 N4 O8 Sn2 Te2'
_chemical_formula_weight 1831.20
_chemical_name_common
;
Bis[bis(p-dimethylaminophenyl)tellura-di-tert-butylstannoxacarbonate]
;
_chemical_name_systematic
;
tetra-tert-butyl-di-\m~3~-carbonato-tetrakis[4-(N,N-dimethylamino)phenyl]di-
\m-oxo-ditelluriumditin chloroform tetrasolvate
;
_space_group_IT_number 14
_symmetry_cell_setting monoclinic
_symmetry_space_group_name_Hall '-P 2ybc'
_symmetry_space_group_name_H-M 'P 1 21/c 1'
_atom_sites_solution_hydrogens geom
_atom_sites_solution_primary direct
_atom_sites_solution_secondary difmap
_audit_creation_method SHELXL97
_cell_angle_alpha 90.00
_cell_angle_beta 96.9460(10)
_cell_angle_gamma 90.00
_cell_formula_units_Z 2
_cell_length_a 11.0573(8)
_cell_length_b 14.4144(10)
_cell_length_c 23.1203(17)
_cell_measurement_reflns_used 4050
_cell_measurement_temperature 293(2)
_cell_measurement_theta_max 25.86
_cell_measurement_theta_min 2.33
_cell_volume 3658.0(5)
_computing_cell_refinement SMART
_computing_data_collection 'SMART (Bruker, 2000)'
_computing_data_reduction 'SAINT (Bruker, 2000)'
_computing_molecular_graphics 'DIAMOND (Bergerhoff et al., 1996)'
_computing_publication_material SHELXL97
_computing_structure_refinement 'SHELXL97 (Sheldrick, 1997)'
_computing_structure_solution 'SHELXS97 (Sheldrick, 1997)'
_diffrn_ambient_temperature 293(2)
_diffrn_measured_fraction_theta_full 0.985
_diffrn_measured_fraction_theta_max 0.985
_diffrn_measurement_device_type 'Bruker SMART CCD area-detector'
_diffrn_measurement_method '\f and \w'
_diffrn_radiation_monochromator graphite
_diffrn_radiation_source 'fine-focus sealed tube'
_diffrn_radiation_type MoK\a
_diffrn_radiation_wavelength 0.71073
_diffrn_reflns_av_R_equivalents 0.0475
_diffrn_reflns_av_sigmaI/netI 0.0649
_diffrn_reflns_limit_h_max 13
_diffrn_reflns_limit_h_min -14
_diffrn_reflns_limit_k_max 18
_diffrn_reflns_limit_k_min -18
_diffrn_reflns_limit_l_max 15
_diffrn_reflns_limit_l_min -30
_diffrn_reflns_number 22007
_diffrn_reflns_theta_full 27.52
_diffrn_reflns_theta_max 27.52
_diffrn_reflns_theta_min 1.67
_diffrn_standards_decay_% 0
_diffrn_standards_interval_time 0
_diffrn_standards_number 0
_exptl_absorpt_coefficient_mu 1.951
_exptl_absorpt_correction_T_max 0.823
_exptl_absorpt_correction_T_min 0.681
_exptl_absorpt_correction_type multi-scan
_exptl_absorpt_process_details '(SADABS; Bruker, 2000)'
_exptl_crystal_colour colourless
_exptl_crystal_density_diffrn 1.663
_exptl_crystal_density_meas ?
_exptl_crystal_density_method .
_exptl_crystal_description rod
_exptl_crystal_F_000 1808
_exptl_crystal_size_max 0.50
_exptl_crystal_size_mid 0.15
_exptl_crystal_size_min 0.10
_refine_diff_density_max 1.246
_refine_diff_density_min -1.300
_refine_ls_extinction_method none
_refine_ls_goodness_of_fit_ref 1.090
_refine_ls_hydrogen_treatment constr
_refine_ls_matrix_type full
_refine_ls_number_parameters 370
_refine_ls_number_reflns 8301
_refine_ls_number_restraints 0
_refine_ls_restrained_S_all 1.090
_refine_ls_R_factor_all 0.0762
_refine_ls_R_factor_gt 0.0545
_refine_ls_shift/su_max 0.000
_refine_ls_shift/su_mean 0.000
_refine_ls_structure_factor_coef Fsqd
_refine_ls_weighting_details 'calc w = 1/[\s^2^(Fo^2^)+(0.0434P)^2^+5.0552P] where P=(Fo^2^+2Fc^2^)/3'
_refine_ls_weighting_scheme calc
_refine_ls_wR_factor_gt 0.1046
_refine_ls_wR_factor_ref 0.1114
_reflns_number_gt 6590
_reflns_number_total 8301
_reflns_threshold_expression I>2\s(I)
_cod_data_source_file bt6560.cif
_cod_data_source_block I
_cod_original_sg_symbol_H-M 'P 21/c'
_cod_database_code 2204618
_cod_database_fobs_code 2204618

loop_
_symmetry_equiv_pos_as_xyz
'x, y, z'
'-x, y+1/2, -z+1/2'
'-x, -y, -z'
'x, -y-1/2, z-1/2'

loop_
_atom_site_label
_atom_site_fract_x
_atom_site_fract_y
_atom_site_fract_z
_atom_site_U_iso_or_equiv
_atom_site_adp_type
_atom_site_calc_flag
_atom_site_refinement_flags
_atom_site_occupancy
_atom_site_type_symbol
C1 0.7036(5) 0.5654(3) 0.0895(2) 0.0199(11) Uani d . 1 C
C2 0.7907(5) 0.7886(4) 0.1500(3) 0.0320(14) Uani d . 1 C
H2 0.7881 0.7215 0.1433 0.038 Uiso calc R 1 H
C3 0.9552(5) 0.4342(4) 0.8796(3) 0.0425(17) Uani d . 1 C
H3 1.0442 0.4354 0.8811 0.051 Uiso calc R 1 H
C11 0.5094(4) 0.7106(3) -0.0103(2) 0.0179(11) Uani d . 1 C
C12 0.5071(5) 0.8027(4) -0.0282(2) 0.0245(12) Uani d . 1 C
H12 0.5562 0.8218 -0.0559 0.029 Uiso calc R 1 H
C13 0.4328(5) 0.8659(4) -0.0052(3) 0.0261(12) Uani d . 1 C
H13 0.4327 0.9273 -0.0175 0.031 Uiso calc R 1 H
C14 0.3569(5) 0.8393(4) 0.0364(2) 0.0222(12) Uani d . 1 C
C15 0.3578(5) 0.7464(4) 0.0532(3) 0.0278(13) Uani d . 1 C
H15 0.3081 0.7267 0.0805 0.033 Uiso calc R 1 H
C16 0.4329(5) 0.6825(4) 0.0294(2) 0.0224(11) Uani d . 1 C
H16 0.4313 0.6204 0.0403 0.027 Uiso calc R 1 H
C17 0.3127(6) 0.9998(4) 0.0576(3) 0.0370(15) Uani d . 1 C
H17A 0.2542 1.0355 0.0756 0.056 Uiso calc R 1 H
H17B 0.3110 1.0183 0.0176 0.056 Uiso calc R 1 H
H17C 0.3926 1.0103 0.0778 0.056 Uiso calc R 1 H
C18 0.2198(6) 0.8751(5) 0.1086(3) 0.0472(18) Uani d . 1 C
H18A 0.1727 0.9263 0.1202 0.071 Uiso calc R 1 H
H18B 0.2780 0.8565 0.1407 0.071 Uiso calc R 1 H
H18C 0.1666 0.8240 0.0969 0.071 Uiso calc R 1 H
C21 0.7548(4) 0.7142(3) -0.0671(2) 0.0179(10) Uani d . 1 C
C22 0.7503(4) 0.7443(3) -0.1240(2) 0.0200(11) Uani d . 1 C
H22 0.6886 0.7232 -0.1518 0.024 Uiso calc R 1 H
C23 0.8367(4) 0.8055(4) -0.1402(2) 0.0207(11) Uani d . 1 C
H23 0.8320 0.8247 -0.1788 0.025 Uiso calc R 1 H
C24 0.9316(5) 0.8393(4) -0.0995(2) 0.0215(11) Uani d . 1 C
C25 0.9337(5) 0.8077(4) -0.0419(2) 0.0284(13) Uani d . 1 C
H25 0.9945 0.8288 -0.0136 0.034 Uiso calc R 1 H
C26 0.8479(5) 0.7463(4) -0.0264(3) 0.0274(13) Uani d . 1 C
H26 0.8524 0.7260 0.0120 0.033 Uiso calc R 1 H
C27 1.0166(5) 0.9243(4) -0.1760(3) 0.0334(14) Uani d . 1 C
H27A 1.0810 0.9677 -0.1797 0.050 Uiso calc R 1 H
H27B 0.9398 0.9517 -0.1907 0.050 Uiso calc R 1 H
H27C 1.0294 0.8693 -0.1979 0.050 Uiso calc R 1 H
C28 1.1180(5) 0.9275(5) -0.0731(3) 0.0388(16) Uani d . 1 C
H28A 1.1688 0.9704 -0.0908 0.058 Uiso calc R 1 H
H28B 1.1646 0.8735 -0.0604 0.058 Uiso calc R 1 H
H28C 1.0879 0.9564 -0.0403 0.058 Uiso calc R 1 H
C31 0.5280(5) 0.5294(4) 0.2189(2) 0.0288(13) Uani d . 1 C
C32 0.4532(7) 0.6025(5) 0.1841(3) 0.055(2) Uani d . 1 C
H32A 0.5057 0.6408 0.1641 0.082 Uiso calc R 1 H
H32B 0.4121 0.6401 0.2099 0.082 Uiso calc R 1 H
H32C 0.3941 0.5730 0.1562 0.082 Uiso calc R 1 H
C33 0.6245(6) 0.5752(5) 0.2623(3) 0.0446(17) Uani d . 1 C
H33A 0.6712 0.5282 0.2844 0.067 Uiso calc R 1 H
H33B 0.5856 0.6142 0.2882 0.067 Uiso calc R 1 H
H33C 0.6775 0.6121 0.2416 0.067 Uiso calc R 1 H
C34 0.4456(7) 0.4686(6) 0.2505(3) 0.058(2) Uani d . 1 C
H34A 0.4936 0.4225 0.2727 0.087 Uiso calc R 1 H
H34B 0.3869 0.4386 0.2227 0.087 Uiso calc R 1 H
H34C 0.4041 0.5061 0.2762 0.087 Uiso calc R 1 H
C41 0.7453(5) 0.3367(4) 0.1707(3) 0.0297(13) Uani d . 1 C
C42 0.7984(5) 0.3219(4) 0.1141(3) 0.0403(16) Uani d . 1 C
H42A 0.8373 0.3779 0.1036 0.060 Uiso calc R 1 H
H42B 0.7344 0.3058 0.0840 0.060 Uiso calc R 1 H
H42C 0.8572 0.2726 0.1189 0.060 Uiso calc R 1 H
C43 0.8445(5) 0.3658(5) 0.2191(3) 0.0388(16) Uani d . 1 C
H43A 0.8092 0.3749 0.2546 0.058 Uiso calc R 1 H
H43B 0.8812 0.4227 0.2084 0.058 Uiso calc R 1 H
H43C 0.9055 0.3182 0.2247 0.058 Uiso calc R 1 H
C44 0.6829(6) 0.2481(5) 0.1881(4) 0.054(2) Uani d . 1 C
H44A 0.6497 0.2581 0.2241 0.081 Uiso calc R 1 H
H44B 0.7413 0.1986 0.1929 0.081 Uiso calc R 1 H
H44C 0.6184 0.2319 0.1582 0.081 Uiso calc R 1 H
Cl1 0.65667(18) 0.83685(17) 0.11664(10) 0.0737(7) Uani d . 1 Cl
Cl2 0.91632(18) 0.83413(14) 0.12077(9) 0.0571(5) Uani d . 1 Cl
Cl3 0.80836(18) 0.80883(15) 0.22509(8) 0.0569(5) Uani d . 1 Cl
Cl4 0.8961(2) 0.35948(15) 0.82413(10) 0.0673(6) Uani d . 1 Cl
Cl5 0.90017(19) 0.54531(13) 0.86730(14) 0.0842(9) Uani d . 1 Cl
Cl6 0.9171(2) 0.39351(17) 0.94649(10) 0.0719(6) Uani d . 1 Cl
N1 0.2831(4) 0.9030(3) 0.0603(2) 0.0289(11) Uani d . 1 N
N2 1.0158(4) 0.9004(3) -0.1155(2) 0.0304(11) Uani d . 1 N
O1 0.4606(3) 0.3731(2) 0.12399(15) 0.0222(8) Uani d . 1 O
O2 0.7387(3) 0.6207(2) 0.05330(16) 0.0234(8) Uani d . 1 O
O3 0.7547(3) 0.5574(2) 0.14209(16) 0.0226(8) Uani d . 1 O
O4 0.6094(3) 0.5092(2) 0.07606(15) 0.0196(8) Uani d . 1 O
Sn1 0.61146(3) 0.44587(2) 0.157210(15) 0.01782(10) Uani d . 1 Sn
Te1 0.62376(3) 0.61672(2) -0.046718(15) 0.01663(9) Uani d . 1 Te

loop_
_atom_site_aniso_label
_atom_site_aniso_U_11
_atom_site_aniso_U_22
_atom_site_aniso_U_33
_atom_site_aniso_U_12
_atom_site_aniso_U_13
_atom_site_aniso_U_23
C1 0.022(3) 0.019(3) 0.019(3) 0.002(2) 0.003(2) -0.005(2)
C2 0.033(3) 0.028(3) 0.035(3) -0.004(3) 0.003(3) -0.007(3)
C3 0.023(3) 0.031(3) 0.074(5) 0.001(2) 0.005(3) -0.001(3)
C11 0.018(2) 0.016(2) 0.019(3) 0.0020(19) 0.000(2) -0.001(2)
C12 0.025(3) 0.023(3) 0.026(3) -0.003(2) 0.005(2) 0.000(2)
C13 0.029(3) 0.018(3) 0.033(3) 0.000(2) 0.007(3) 0.001(2)
C14 0.019(3) 0.028(3) 0.018(3) 0.001(2) -0.003(2) -0.005(2)
C15 0.030(3) 0.024(3) 0.033(3) 0.006(2) 0.017(3) 0.000(2)
C16 0.026(3) 0.019(3) 0.022(3) -0.004(2) 0.002(2) 0.005(2)
C17 0.040(4) 0.029(3) 0.044(4) 0.003(3) 0.012(3) -0.005(3)
C18 0.049(4) 0.041(4) 0.057(5) 0.009(3) 0.029(4) -0.003(4)
C21 0.017(2) 0.018(2) 0.019(3) -0.001(2) 0.002(2) 0.003(2)
C22 0.018(3) 0.020(3) 0.021(3) -0.002(2) 0.000(2) -0.001(2)
C23 0.021(3) 0.026(3) 0.015(3) 0.002(2) 0.002(2) 0.003(2)
C24 0.019(3) 0.019(3) 0.027(3) 0.002(2) 0.001(2) 0.003(2)
C25 0.027(3) 0.033(3) 0.022(3) -0.015(2) -0.008(2) 0.003(3)
C26 0.029(3) 0.032(3) 0.020(3) -0.007(2) -0.003(2) 0.004(2)
C27 0.032(3) 0.034(3) 0.036(4) -0.010(3) 0.010(3) 0.007(3)
C28 0.029(3) 0.043(4) 0.041(4) -0.017(3) -0.009(3) 0.006(3)
C31 0.031(3) 0.034(3) 0.021(3) -0.008(2) 0.003(3) -0.008(3)
C32 0.062(5) 0.059(5) 0.042(4) 0.027(4) 0.000(4) -0.016(4)
C33 0.050(4) 0.055(4) 0.028(4) -0.016(3) 0.006(3) -0.019(3)
C34 0.065(5) 0.074(6) 0.040(4) -0.023(4) 0.028(4) -0.018(4)
C41 0.023(3) 0.031(3) 0.034(3) 0.003(2) -0.002(3) 0.012(3)
C42 0.029(3) 0.038(4) 0.053(4) 0.011(3) 0.001(3) 0.000(3)
C43 0.029(3) 0.051(4) 0.035(4) 0.008(3) -0.003(3) 0.009(3)
C44 0.038(4) 0.038(4) 0.084(6) 0.000(3) -0.001(4) 0.030(4)
Cl1 0.0487(11) 0.1032(17) 0.0614(13) 0.0278(11) -0.0247(10) -0.0375(13)
Cl2 0.0613(12) 0.0593(12) 0.0555(12) -0.0139(9) 0.0266(10) -0.0098(10)
Cl3 0.0637(12) 0.0758(14) 0.0306(9) 0.0045(10) 0.0027(9) 0.0019(9)
Cl4 0.0748(14) 0.0679(14) 0.0596(13) -0.0059(11) 0.0102(11) -0.0172(11)
Cl5 0.0602(13) 0.0372(11) 0.163(3) 0.0115(9) 0.0436(15) 0.0165(13)
Cl6 0.0657(13) 0.0952(17) 0.0532(13) -0.0127(12) 0.0004(11) 0.0003(12)
N1 0.030(3) 0.027(3) 0.031(3) 0.003(2) 0.008(2) -0.002(2)
N2 0.027(3) 0.035(3) 0.028(3) -0.009(2) -0.004(2) 0.010(2)
O1 0.0221(18) 0.028(2) 0.0156(19) -0.0089(15) -0.0024(15) -0.0028(16)
O2 0.027(2) 0.024(2) 0.020(2) -0.0050(16) 0.0042(16) 0.0041(16)
O3 0.0210(18) 0.028(2) 0.0171(19) -0.0057(15) -0.0022(15) 0.0001(16)
O4 0.0219(18) 0.0188(18) 0.0172(19) -0.0016(14) -0.0012(15) 0.0027(15)
Sn1 0.01702(18) 0.02152(19) 0.01437(18) -0.00305(14) -0.00044(14) 0.00216(15)
Te1 0.01721(17) 0.01580(16) 0.01659(18) -0.00163(13) 0.00086(13) -0.00057(14)

loop_
_atom_type_symbol
_atom_type_description
_atom_type_scat_dispersion_real
_atom_type_scat_dispersion_imag
_atom_type_scat_source
C C 0.0033 0.0016 'International Tables Vol C Tables 4.2.6.8 and 6.1.1.4'
H H 0.0000 0.0000 'International Tables Vol C Tables 4.2.6.8 and 6.1.1.4'
N N 0.0061 0.0033 'International Tables Vol C Tables 4.2.6.8 and 6.1.1.4'
O O 0.0106 0.0060 'International Tables Vol C Tables 4.2.6.8 and 6.1.1.4'
Sn Sn -0.6537 1.4246 'International Tables Vol C Tables 4.2.6.8 and 6.1.1.4'
Te Te -0.5308 1.6751 'International Tables Vol C Tables 4.2.6.8 and 6.1.1.4'
Cl Cl 0.1484 0.1585 'International Tables Vol C Tables 4.2.6.8 and 6.1.1.4'

loop_
_geom_angle_atom_site_label_1
_geom_angle_atom_site_label_2
_geom_angle_atom_site_label_3
_geom_angle_site_symmetry_1
_geom_angle
_geom_angle_publ_flag
C1 O2 Te1 . 116.1(3) yes
C1 O3 Sn1 . 88.5(3) yes
C1 O4 Sn1 . 97.7(3) yes
O1 Sn1 O3 . 147.58(13) yes
O1 Sn1 O4 . 88.12(14) yes
O3 Sn1 O4 . 59.50(13) yes
O1 Sn1 C31 . 98.05(18) yes
O1 Sn1 C41 . 101.25(19) yes
O3 Sn1 C31 . 93.88(18) yes
O3 Sn1 C41 . 93.35(18) yes
O4 Sn1 C31 . 113.03(19) yes
O4 Sn1 C41 . 112.51(19) yes
C31 Sn1 C41 . 130.7(2) yes
O1 Te1 O2 3_665 174.14(13) yes
O1 Te1 C11 3_665 94.36(18) yes
O1 Te1 C21 3_665 90.64(17) yes
O2 Te1 C11 . 82.95(16) yes
O2 Te1 C21 . 84.54(16) yes
C11 Te1 C21 . 97.10(19) yes
Te1 O1 Sn1 3_665 126.49(18) yes
O2 C1 O3 . 123.7(5) yes
O2 C1 O4 . 122.0(5) yes
O3 C1 O4 . 114.3(5) yes
O2 C1 Sn1 . 174.2(4) ?
O3 C1 Sn1 . 62.1(3) ?
O4 C1 Sn1 . 52.2(2) ?
Cl1 C2 Cl2 . 110.8(4) ?
Cl1 C2 Cl3 . 111.2(3) ?
Cl2 C2 Cl3 . 108.8(3) ?
Cl1 C2 H2 . 108.6 ?
Cl2 C2 H2 . 108.6 ?
Cl3 C2 H2 . 108.6 ?
Cl5 C3 Cl4 . 111.1(4) ?
Cl5 C3 Cl6 . 109.8(4) ?
Cl4 C3 Cl6 . 109.5(3) ?
Cl5 C3 H3 . 108.8 ?
Cl4 C3 H3 . 108.8 ?
Cl6 C3 H3 . 108.8 ?
C16 C11 C12 . 119.2(5) ?
C16 C11 Te1 . 121.6(4) ?
C12 C11 Te1 . 119.1(4) ?
C13 C12 C11 . 120.5(5) ?
C13 C12 H12 . 119.8 ?
C11 C12 H12 . 119.8 ?
C12 C13 C14 . 121.2(5) ?
C12 C13 H13 . 119.4 ?
C14 C13 H13 . 119.4 ?
N1 C14 C15 . 120.7(5) ?
N1 C14 C13 . 121.4(5) ?
C15 C14 C13 . 117.9(5) ?
C14 C15 C16 . 120.6(5) ?
C14 C15 H15 . 119.7 ?
C16 C15 H15 . 119.7 ?
C11 C16 C15 . 120.6(5) ?
C11 C16 H16 . 119.7 ?
C15 C16 H16 . 119.7 ?
N1 C17 H17A . 109.5 ?
N1 C17 H17B . 109.5 ?
H17A C17 H17B . 109.5 ?
N1 C17 H17C . 109.5 ?
H17A C17 H17C . 109.5 ?
H17B C17 H17C . 109.5 ?
N1 C18 H18A . 109.5 ?
N1 C18 H18B . 109.5 ?
H18A C18 H18B . 109.5 ?
N1 C18 H18C . 109.5 ?
H18A C18 H18C . 109.5 ?
H18B C18 H18C . 109.5 ?
C22 C21 C26 . 118.7(5) ?
C22 C21 Te1 . 118.3(4) ?
C26 C21 Te1 . 123.0(4) ?
C21 C22 C23 . 120.7(5) ?
C21 C22 H22 . 119.6 ?
C23 C22 H22 . 119.6 ?
C22 C23 C24 . 121.6(5) ?
C22 C23 H23 . 119.2 ?
C24 C23 H23 . 119.2 ?
N2 C24 C25 . 122.1(5) ?
N2 C24 C23 . 121.4(5) ?
C25 C24 C23 . 116.5(5) ?
C26 C25 C24 . 121.5(5) ?
C26 C25 H25 . 119.3 ?
C24 C25 H25 . 119.3 ?
C25 C26 C21 . 121.1(5) ?
C25 C26 H26 . 119.4 ?
C21 C26 H26 . 119.4 ?
N2 C27 H27A . 109.5 ?
N2 C27 H27B . 109.5 ?
H27A C27 H27B . 109.5 ?
N2 C27 H27C . 109.5 ?
H27A C27 H27C . 109.5 ?
H27B C27 H27C . 109.5 ?
N2 C28 H28A . 109.5 ?
N2 C28 H28B . 109.5 ?
H28A C28 H28B . 109.5 ?
N2 C28 H28C . 109.5 ?
H28A C28 H28C . 109.5 ?
H28B C28 H28C . 109.5 ?
C32 C31 C34 . 109.8(6) ?
C32 C31 C33 . 110.1(6) ?
C34 C31 C33 . 110.3(5) ?
C32 C31 Sn1 . 106.8(4) ?
C34 C31 Sn1 . 109.0(4) ?
C33 C31 Sn1 . 110.8(4) ?
C31 C32 H32A . 109.5 ?
C31 C32 H32B . 109.5 ?
H32A C32 H32B . 109.5 ?
C31 C32 H32C . 109.5 ?
H32A C32 H32C . 109.5 ?
H32B C32 H32C . 109.5 ?
C31 C33 H33A . 109.5 ?
C31 C33 H33B . 109.5 ?
H33A C33 H33B . 109.5 ?
C31 C33 H33C . 109.5 ?
H33A C33 H33C . 109.5 ?
H33B C33 H33C . 109.5 ?
C31 C34 H34A . 109.5 ?
C31 C34 H34B . 109.5 ?
H34A C34 H34B . 109.5 ?
C31 C34 H34C . 109.5 ?
H34A C34 H34C . 109.5 ?
H34B C34 H34C . 109.5 ?
C42 C41 C43 . 110.7(5) ?
C42 C41 C44 . 110.1(6) ?
C43 C41 C44 . 110.2(5) ?
C42 C41 Sn1 . 108.0(4) ?
C43 C41 Sn1 . 109.0(4) ?
C44 C41 Sn1 . 108.9(4) ?
C41 C42 H42A . 109.5 ?
C41 C42 H42B . 109.5 ?
H42A C42 H42B . 109.5 ?
C41 C42 H42C . 109.5 ?
H42A C42 H42C . 109.5 ?
H42B C42 H42C . 109.5 ?
C41 C43 H43A . 109.5 ?
C41 C43 H43B . 109.5 ?
H43A C43 H43B . 109.5 ?
C41 C43 H43C . 109.5 ?
H43A C43 H43C . 109.5 ?
H43B C43 H43C . 109.5 ?
C41 C44 H44A . 109.5 ?
C41 C44 H44B . 109.5 ?
H44A C44 H44B . 109.5 ?
C41 C44 H44C . 109.5 ?
H44A C44 H44C . 109.5 ?
H44B C44 H44C . 109.5 ?
C14 N1 C17 . 118.6(5) ?
C14 N1 C18 . 119.1(5) ?
C17 N1 C18 . 115.9(5) ?
C24 N2 C27 . 120.0(5) ?
C24 N2 C28 . 119.4(5) ?
C27 N2 C28 . 119.6(5) ?

loop_
_geom_bond_atom_site_label_1
_geom_bond_atom_site_label_2
_geom_bond_site_symmetry_2
_geom_bond_distance
_geom_bond_publ_flag
Sn1 O1 . 2.040(3) yes
Sn1 O3 . 2.313(3) yes
Sn1 O4 . 2.085(3) yes
Sn1 C31 . 2.157(6) yes
Sn1 C41 . 2.157(5) yes
Te1 O1 3_665 1.918(3) yes
Te1 O2 . 2.501(4) yes
Te1 C11 . 2.097(5) yes
Te1 C21 . 2.112(5) yes
C1 O2 . 1.252(6) yes
C1 O3 . 1.282(6) yes
C1 O4 . 1.326(6) yes
C1 Sn1 . 2.615(5) ?
C2 Cl1 . 1.731(6) ?
C2 Cl2 . 1.745(6) ?
C2 Cl3 . 1.749(6) ?
C2 H2 . 0.9800 ?
C3 Cl5 . 1.724(6) ?
C3 Cl4 . 1.740(7) ?
C3 Cl6 . 1.753(8) ?
C3 H3 . 0.9800 ?
C11 C16 . 1.382(7) ?
C11 C12 . 1.390(7) ?
C12 C13 . 1.376(7) ?
C12 H12 . 0.9300 ?
C13 C14 . 1.405(7) ?
C13 H13 . 0.9300 ?
C14 N1 . 1.385(7) ?
C14 C15 . 1.395(8) ?
C15 C16 . 1.397(7) ?
C15 H15 . 0.9300 ?
C16 H16 . 0.9300 ?
C17 N1 . 1.437(7) ?
C17 H17A . 0.9600 ?
C17 H17B . 0.9600 ?
C17 H17C . 0.9600 ?
C18 N1 . 1.445(8) ?
C18 H18A . 0.9600 ?
C18 H18B . 0.9600 ?
C18 H18C . 0.9600 ?
C21 C22 . 1.382(7) ?
C21 C26 . 1.387(7) ?
C22 C23 . 1.384(7) ?
C22 H22 . 0.9300 ?
C23 C24 . 1.408(7) ?
C23 H23 . 0.9300 ?
C24 N2 . 1.364(6) ?
C24 C25 . 1.405(7) ?
C25 C26 . 1.377(7) ?
C25 H25 . 0.9300 ?
C26 H26 . 0.9300 ?
C27 N2 . 1.443(7) ?
C27 H27A . 0.9600 ?
C27 H27B . 0.9600 ?
C27 H27C . 0.9600 ?
C28 N2 . 1.456(7) ?
C28 H28A . 0.9600 ?
C28 H28B . 0.9600 ?
C28 H28C . 0.9600 ?
C31 C32 . 1.509(9) ?
C31 C34 . 1.515(8) ?
C31 C33 . 1.524(8) ?
C32 H32A . 0.9600 ?
C32 H32B . 0.9600 ?
C32 H32C . 0.9600 ?
C33 H33A . 0.9600 ?
C33 H33B . 0.9600 ?
C33 H33C . 0.9600 ?
C34 H34A . 0.9600 ?
C34 H34B . 0.9600 ?
C34 H34C . 0.9600 ?
C41 C42 . 1.513(9) ?
C41 C43 . 1.527(8) ?
C41 C44 . 1.528(8) ?
C42 H42A . 0.9600 ?
C42 H42B . 0.9600 ?
C42 H42C . 0.9600 ?
C43 H43A . 0.9600 ?
C43 H43B . 0.9600 ?
C43 H43C . 0.9600 ?
C44 H44A . 0.9600 ?
C44 H44B . 0.9600 ?
C44 H44C . 0.9600 ?
